data_2213322
loop_
_publ_author_name
'Li, Ya-Min'
'Zhang, Jing-Lai'
'Zhao, Xiao-Wei'

_publ_section_title
;Bis(\m~2~-hydroxydi-2-pyridylmethanolato-
 \k^4^<i>N</i>,<i>O</i>:<i>O</i>,<i>N</i>')bis[(pyridine-\k<i>N</i>)copper(II)]
 bis(perchlorate)
;
_journal_coeditor_code GK2068
_journal_issue 5
_journal_name_full 'Acta Crystallographica Section E'
_journal_page_first m1510
_journal_page_last m1510
_journal_paper_doi 10.1107/S1600536807019599
_journal_volume 63
_journal_year 2007
_chemical_formula_iupac '[Cu2 (C11 H9 N2 O2)2 (C5 H5 N)2] (Cl O4)2'
_chemical_formula_moiety 'C32 H28 Cl2 Cu2 N6 O12 2+, 2(Cl O4 -)'
_chemical_formula_sum 'C32 H28 Cl2 Cu2 N6 O12'
_chemical_formula_weight 886.58
_chemical_name_systematic
;
Bis(\m~2~-hydroxydi-2-pyridylmethanolato-
\k^4^<i>N</i>,O:O,<i>N'</i>)bis[(pyridine-\k<i>N</i>)copper(II)]
bis(perchlorate)
;
_space_group_IT_number 14
_symmetry_cell_setting monoclinic
_symmetry_space_group_name_Hall '-P 2yn'
_symmetry_space_group_name_H-M 'P 1 21/n 1'
_atom_sites_solution_hydrogens geom
_atom_sites_solution_primary direct
_atom_sites_solution_secondary difmap
_audit_creation_method <i>SHELXL97</i>
_cell_angle_alpha 90.00
_cell_angle_beta 104.034(3)
_cell_angle_gamma 90.00
_cell_formula_units_Z 4
_cell_length_a 11.2269(6)
_cell_length_b 15.7136(8)
_cell_length_c 19.6142(12)
_cell_measurement_reflns_used 8489
_cell_measurement_temperature 293(2)
_cell_measurement_theta_max 27.48
_cell_measurement_theta_min 3.17
_cell_volume 3357.0(3)
_computing_cell_refinement CrystalClear
_computing_data_collection 'CrystalClear (Rigaku, 2000)'
_computing_data_reduction CrystalClear
_computing_molecular_graphics SHELXTL
_computing_publication_material SHELXTL
_computing_structure_refinement SHELXTL
_computing_structure_solution 'SHELXTL (Sheldrick, 1997)'
_diffrn_ambient_temperature 293(2)
_diffrn_measured_fraction_theta_full 0.995
_diffrn_measured_fraction_theta_max 0.995
_diffrn_measurement_device_type 'Rigaku Mercury CCD'
_diffrn_measurement_method \w
_diffrn_radiation_monochromator graphite
_diffrn_radiation_source 'fine-focus sealed tube'
_diffrn_radiation_type MoK\a
_diffrn_radiation_wavelength 0.71073
_diffrn_reflns_av_R_equivalents 0.0422
_diffrn_reflns_av_sigmaI/netI 0.0377
_diffrn_reflns_limit_h_max 13
_diffrn_reflns_limit_h_min -14
_diffrn_reflns_limit_k_max 20
_diffrn_reflns_limit_k_min -20
_diffrn_reflns_limit_l_max 25
_diffrn_reflns_limit_l_min -20
_diffrn_reflns_number 25710
_diffrn_reflns_theta_full 27.48
_diffrn_reflns_theta_max 27.48
_diffrn_reflns_theta_min 3.20
_diffrn_standards_decay_% 0
_diffrn_standards_interval_count 0
_diffrn_standards_interval_time 0
_diffrn_standards_number 0
_exptl_absorpt_coefficient_mu 1.502
_exptl_absorpt_correction_T_max 0.798
_exptl_absorpt_correction_T_min 0.657
_exptl_absorpt_correction_type multi-scan
_exptl_absorpt_process_details '(CrystalClear; Rigaku, 2000)'
_exptl_crystal_colour Blue
_exptl_crystal_density_diffrn 1.754
_exptl_crystal_density_method 'not measured'
_exptl_crystal_description Prism
_exptl_crystal_F_000 1800
_exptl_crystal_size_max 0.40
_exptl_crystal_size_mid 0.20
_exptl_crystal_size_min 0.15
_refine_diff_density_max 1.214
_refine_diff_density_min -0.718
_refine_ls_extinction_method none
_refine_ls_goodness_of_fit_ref 1.077
_refine_ls_hydrogen_treatment constr
_refine_ls_matrix_type full
_refine_ls_number_parameters 487
_refine_ls_number_reflns 7663
_refine_ls_number_restraints 0
_refine_ls_restrained_S_all 1.077
_refine_ls_R_factor_all 0.0484
_refine_ls_R_factor_gt 0.0415
_refine_ls_shift/su_max 0.001
_refine_ls_shift/su_mean 0.000
_refine_ls_structure_factor_coef Fsqd
_refine_ls_weighting_details 'calc w=1/[\s^2^(Fo^2^)+(0.0526P)^2^+2.8234P] where P=(Fo^2^+2Fc^2^)/3'
_refine_ls_weighting_scheme calc
_refine_ls_wR_factor_gt 0.1012
_refine_ls_wR_factor_ref 0.1060
_reflns_number_gt 6773
_reflns_number_total 7663
_reflns_threshold_expression I>2\s(I)
_cod_data_source_file gk2068.cif
_cod_data_source_block I
_cod_original_sg_symbol_H-M 'P 21/n'
_cod_database_code 2213322
_cod_database_fobs_code 2213322

loop_
_symmetry_equiv_pos_as_xyz
'x, y, z'
'-x+1/2, y+1/2, -z+1/2'
'-x, -y, -z'
'x-1/2, -y-1/2, z-1/2'

loop_
_atom_site_type_symbol
_atom_site_label
_atom_site_fract_x
_atom_site_fract_y
_atom_site_fract_z
_atom_site_U_iso_or_equiv
_atom_site_adp_type
_atom_site_calc_flag
_atom_site_refinement_flags
_atom_site_occupancy
Cu Cu1 0.64841(3) 0.670160(18) 0.367839(15) 0.01667(9) Uani d . 1
Cu Cu2 0.50841(3) 0.561750(18) 0.246451(15) 0.01642(9) Uani d . 1
Cl Cl1 1.17153(6) 0.51344(4) 0.15172(4) 0.02879(16) Uani d . 1
Cl Cl2 0.99762(6) 0.75509(4) 0.45799(3) 0.02225(14) Uani d . 1
N N1 0.7087(2) 0.59111(13) 0.45118(11) 0.0176(4) Uani d . 1
N N2 0.5160(2) 0.43867(13) 0.27837(11) 0.0181(4) Uani d . 1
N N3 0.6030(2) 0.54674(13) 0.17214(11) 0.0182(4) Uani d . 1
N N4 0.6705(2) 0.75622(13) 0.29634(11) 0.0182(4) Uani d . 1
N N5 0.42158(19) 0.66984(13) 0.20679(11) 0.0168(4) Uani d . 1
N N6 0.5364(2) 0.73951(13) 0.41114(11) 0.0175(4) Uani d . 1
O O1 0.26025(16) 0.63617(11) 0.32037(9) 0.0192(4) Uani d . 1
H H1A 0.2443 0.5952 0.2938 0.029 Uiso calc R 1
O O2 0.46562(16) 0.60058(10) 0.33105(9) 0.0164(3) Uani d . 1
O O3 0.70453(16) 0.59285(11) 0.30647(9) 0.0177(4) Uani d . 1
O O4 0.88631(16) 0.62564(12) 0.27555(10) 0.0226(4) Uani d . 1
H H3A 0.9115 0.6493 0.3136 0.034 Uiso calc R 1
O O5 1.2489(3) 0.48847(19) 0.2173(2) 0.1021(16) Uani d . 1
O O6 1.0668(2) 0.45880(17) 0.13553(15) 0.0496(7) Uani d . 1
O O7 1.2369(4) 0.5094(3) 0.1002(2) 0.125(2) Uani d . 1
O O8 1.1369(2) 0.59838(14) 0.16146(16) 0.0527(7) Uani d . 1
O O9 1.0527(3) 0.7139(2) 0.52231(13) 0.0615(8) Uani d . 1
O O10 0.8692(2) 0.77013(15) 0.45334(13) 0.0391(5) Uani d . 1
O O11 1.0113(2) 0.6996(2) 0.40201(13) 0.0566(8) Uani d . 1
O O12 1.0597(2) 0.83263(15) 0.4540(2) 0.0697(10) Uani d . 1
C C1 0.6436(2) 0.57286(16) 0.49830(13) 0.0203(5) Uani d . 1
H H11A 0.5737 0.6048 0.4979 0.024 Uiso calc R 1
C C2 0.6760(3) 0.50846(17) 0.54751(13) 0.0226(5) Uani d . 1
H H10A 0.6289 0.4975 0.5795 0.027 Uiso calc R 1
C C3 0.7797(3) 0.46070(17) 0.54814(14) 0.0256(6) Uani d . 1
H H28A 0.8035 0.4169 0.5805 0.031 Uiso calc R 1
C C4 0.8474(3) 0.47919(18) 0.49981(15) 0.0264(6) Uani d . 1
H H29A 0.9172 0.4477 0.4989 0.032 Uiso calc R 1
C C5 0.8100(2) 0.54520(17) 0.45283(14) 0.0220(5) Uani d . 1
H H12A 0.8570 0.5582 0.4212 0.026 Uiso calc R 1
C C6 0.5483(3) 0.42389(16) 0.34787(14) 0.0220(5) Uani d . 1
H H14A 0.5774 0.4690 0.3780 0.026 Uiso calc R 1
C C7 0.5400(3) 0.34432(17) 0.37629(16) 0.0272(6) Uani d . 1
H H13A 0.5639 0.3360 0.4246 0.033 Uiso calc R 1
C C8 0.4958(3) 0.27754(17) 0.33183(17) 0.0293(6) Uani d . 1
H H16A 0.4868 0.2238 0.3497 0.035 Uiso calc R 1
C C9 0.4653(3) 0.29174(17) 0.26040(16) 0.0276(6) Uani d . 1
H H17A 0.4377 0.2472 0.2294 0.033 Uiso calc R 1
C C10 0.4761(3) 0.37286(17) 0.23539(15) 0.0240(6) Uani d . 1
H H15A 0.4550 0.3821 0.1871 0.029 Uiso calc R 1
C C11 0.5641(3) 0.50168(16) 0.11228(13) 0.0219(5) Uani d . 1
H H9A 0.4838 0.4816 0.1005 0.026 Uiso calc R 1
C C12 0.6394(3) 0.48436(16) 0.06794(14) 0.0231(6) Uani d . 1
H H31A 0.6104 0.4526 0.0273 0.028 Uiso calc R 1
C C13 0.7584(3) 0.51476(16) 0.08466(14) 0.0240(6) Uani d . 1
H H8A 0.8108 0.5035 0.0556 0.029 Uiso calc R 1
C C14 0.7984(3) 0.56241(16) 0.14549(14) 0.0221(5) Uani d . 1
H H7A 0.8778 0.5843 0.1574 0.026 Uiso calc R 1
C C15 0.7190(2) 0.57706(15) 0.18827(13) 0.0179(5) Uani d . 1
C C16 0.7557(2) 0.62835(16) 0.25636(13) 0.0185(5) Uani d . 1
C C17 0.7140(2) 0.72213(15) 0.24421(13) 0.0167(5) Uani d . 1
C C18 0.7191(2) 0.76819(16) 0.18493(13) 0.0209(5) Uani d . 1
H H2A 0.7470 0.7431 0.1488 0.025 Uiso calc R 1
C C19 0.6816(3) 0.85284(17) 0.18036(14) 0.0237(6) Uani d . 1
H H32A 0.6843 0.8851 0.1410 0.028 Uiso calc R 1
C C20 0.6404(3) 0.88850(17) 0.23488(15) 0.0249(6) Uani d . 1
H H4A 0.6159 0.9452 0.2330 0.030 Uiso calc R 1
C C21 0.6363(3) 0.83846(16) 0.29222(14) 0.0229(5) Uani d . 1
H H3B 0.6091 0.8624 0.3291 0.027 Uiso calc R 1
C C22 0.4119(3) 0.70408(17) 0.14300(13) 0.0213(5) Uani d . 1
H H26A 0.4423 0.6738 0.1101 0.026 Uiso calc R 1
C C23 0.3584(3) 0.78284(18) 0.12438(14) 0.0237(6) Uani d . 1
H H30A 0.3511 0.8045 0.0794 0.028 Uiso calc R 1
C C24 0.3160(3) 0.82844(17) 0.17371(14) 0.0245(6) Uani d . 1
H H27A 0.2822 0.8823 0.1630 0.029 Uiso calc R 1
C C25 0.3242(2) 0.79327(16) 0.23946(13) 0.0196(5) Uani d . 1
H H25A 0.2955 0.8229 0.2733 0.024 Uiso calc R 1
C C26 0.3760(2) 0.71316(15) 0.25385(12) 0.0159(5) Uani d . 1
C C27 0.3808(2) 0.66539(15) 0.32260(13) 0.0159(5) Uani d . 1
C C28 0.4148(2) 0.72546(15) 0.38598(12) 0.0175(5) Uani d . 1
C C29 0.3283(3) 0.76266(16) 0.41599(13) 0.0211(5) Uani d . 1
H H20A 0.2452 0.7516 0.3983 0.025 Uiso calc R 1
C C30 0.3675(3) 0.81696(17) 0.47304(14) 0.0244(6) Uani d . 1
H H22A 0.3109 0.8424 0.4942 0.029 Uiso calc R 1
C C31 0.4911(3) 0.83256(16) 0.49771(14) 0.0240(6) Uani d . 1
H H21A 0.5188 0.8694 0.5353 0.029 Uiso calc R 1
C C32 0.5734(3) 0.79289(16) 0.46606(13) 0.0220(5) Uani d . 1
H H18A 0.6569 0.8033 0.4831 0.026 Uiso calc R 1

loop_
_atom_site_aniso_label
_atom_site_aniso_U_11
_atom_site_aniso_U_22
_atom_site_aniso_U_33
_atom_site_aniso_U_12
_atom_site_aniso_U_13
_atom_site_aniso_U_23
Cu1 0.02118(17) 0.01560(15) 0.01365(15) 0.00121(11) 0.00500(12) 0.00078(11)
Cu2 0.02116(17) 0.01498(15) 0.01423(15) 0.00170(11) 0.00645(12) -0.00007(11)
Cl1 0.0244(3) 0.0229(3) 0.0364(4) 0.0040(3) 0.0022(3) -0.0075(3)
Cl2 0.0254(3) 0.0222(3) 0.0198(3) 0.0008(2) 0.0069(2) 0.0008(2)
N1 0.0193(11) 0.0180(10) 0.0153(10) -0.0013(8) 0.0035(8) -0.0002(8)
N2 0.0185(11) 0.0162(10) 0.0210(11) -0.0015(8) 0.0075(9) -0.0014(8)
N3 0.0220(11) 0.0172(10) 0.0157(10) 0.0010(8) 0.0052(8) 0.0016(8)
N4 0.0207(11) 0.0170(10) 0.0163(10) -0.0020(8) 0.0035(8) -0.0003(8)
N5 0.0182(10) 0.0181(10) 0.0144(10) -0.0006(8) 0.0047(8) -0.0001(8)
N6 0.0234(11) 0.0146(9) 0.0143(9) 0.0022(8) 0.0045(8) 0.0009(8)
O1 0.0206(9) 0.0190(8) 0.0198(9) -0.0028(7) 0.0084(7) -0.0012(7)
O2 0.0223(9) 0.0136(8) 0.0136(8) 0.0031(7) 0.0050(7) 0.0008(6)
O3 0.0237(9) 0.0165(8) 0.0135(8) 0.0008(7) 0.0059(7) 0.0016(6)
O4 0.0174(9) 0.0272(9) 0.0225(9) -0.0001(7) 0.0038(7) -0.0011(8)
O5 0.078(2) 0.0474(17) 0.133(3) -0.0171(16) -0.067(2) 0.0420(19)
O6 0.0327(13) 0.0512(14) 0.0619(17) -0.0109(11) 0.0056(12) -0.0258(13)
O7 0.138(4) 0.130(4) 0.151(4) -0.078(3) 0.119(3) -0.098(3)
O8 0.0483(15) 0.0254(11) 0.0778(19) 0.0152(11) 0.0027(14) -0.0088(12)
O9 0.072(2) 0.081(2) 0.0336(13) 0.0340(16) 0.0159(13) 0.0261(14)
O10 0.0263(11) 0.0409(12) 0.0534(14) 0.0024(10) 0.0162(10) 0.0030(11)
O11 0.0406(14) 0.093(2) 0.0338(13) 0.0099(14) 0.0051(11) -0.0287(14)
O12 0.0335(14) 0.0254(12) 0.149(3) -0.0024(10) 0.0194(17) 0.0098(15)
C1 0.0226(13) 0.0207(12) 0.0185(12) 0.0016(10) 0.0065(10) 0.0002(10)
C2 0.0274(14) 0.0229(12) 0.0194(12) -0.0041(11) 0.0093(11) 0.0012(10)
C3 0.0320(16) 0.0234(13) 0.0209(13) 0.0018(11) 0.0058(11) 0.0078(10)
C4 0.0230(14) 0.0280(14) 0.0292(14) 0.0067(11) 0.0081(11) 0.0067(11)
C5 0.0188(13) 0.0276(13) 0.0202(13) 0.0005(10) 0.0057(10) 0.0044(10)
C6 0.0261(14) 0.0184(12) 0.0237(13) 0.0013(10) 0.0101(11) -0.0005(10)
C7 0.0342(16) 0.0221(13) 0.0288(14) 0.0045(12) 0.0146(12) 0.0049(11)
C8 0.0304(15) 0.0159(12) 0.0472(18) 0.0000(11) 0.0199(14) 0.0022(12)
C9 0.0245(14) 0.0189(12) 0.0413(17) -0.0015(11) 0.0115(12) -0.0085(12)
C10 0.0244(14) 0.0220(13) 0.0257(13) -0.0004(11) 0.0064(11) -0.0062(11)
C11 0.0289(14) 0.0205(12) 0.0160(11) -0.0015(11) 0.0050(10) -0.0009(10)
C12 0.0331(15) 0.0200(12) 0.0168(12) 0.0013(11) 0.0075(11) -0.0009(10)
C13 0.0341(15) 0.0210(12) 0.0211(13) 0.0035(11) 0.0146(11) 0.0023(10)
C14 0.0274(14) 0.0188(12) 0.0237(13) -0.0010(10) 0.0134(11) 0.0027(10)
C15 0.0245(13) 0.0143(11) 0.0161(11) 0.0022(10) 0.0072(10) 0.0037(9)
C16 0.0186(12) 0.0195(11) 0.0180(12) -0.0006(10) 0.0056(10) 0.0004(9)
C17 0.0150(12) 0.0170(11) 0.0173(11) -0.0035(9) 0.0027(9) 0.0013(9)
C18 0.0218(13) 0.0222(12) 0.0193(12) -0.0040(10) 0.0063(10) 0.0028(10)
C19 0.0249(14) 0.0219(12) 0.0234(13) -0.0042(11) 0.0043(11) 0.0074(10)
C20 0.0270(14) 0.0165(11) 0.0299(14) -0.0008(10) 0.0044(12) 0.0030(10)
C21 0.0260(14) 0.0182(12) 0.0233(13) -0.0028(10) 0.0038(11) -0.0016(10)
C22 0.0249(14) 0.0243(13) 0.0160(12) 0.0015(11) 0.0074(10) 0.0027(10)
C23 0.0262(14) 0.0285(13) 0.0173(12) 0.0036(11) 0.0067(11) 0.0086(10)
C24 0.0277(14) 0.0213(12) 0.0239(13) 0.0044(11) 0.0053(11) 0.0061(10)
C25 0.0201(13) 0.0207(12) 0.0185(12) 0.0007(10) 0.0057(10) 0.0002(10)
C26 0.0148(12) 0.0180(11) 0.0151(11) -0.0016(9) 0.0039(9) -0.0004(9)
C27 0.0190(12) 0.0144(11) 0.0149(11) 0.0011(9) 0.0055(9) 0.0007(9)
C28 0.0243(13) 0.0150(11) 0.0135(11) 0.0008(10) 0.0052(10) 0.0029(9)
C29 0.0257(14) 0.0210(12) 0.0176(12) 0.0031(10) 0.0073(10) 0.0011(10)
C30 0.0347(16) 0.0224(12) 0.0189(12) 0.0048(11) 0.0118(11) -0.0015(10)
C31 0.0350(15) 0.0197(12) 0.0169(12) 0.0010(11) 0.0056(11) -0.0053(10)
C32 0.0260(14) 0.0201(12) 0.0177(12) -0.0004(10) 0.0009(10) -0.0013(10)

loop_
_atom_type_symbol
_atom_type_description
_atom_type_scat_dispersion_real
_atom_type_scat_dispersion_imag
_atom_type_scat_source
C C 0.0033 0.0016 'International Tables Vol C Tables 4.2.6.8 and 6.1.1.4'
H H 0.0000 0.0000 'International Tables Vol C Tables 4.2.6.8 and 6.1.1.4'
N N 0.0061 0.0033 'International Tables Vol C Tables 4.2.6.8 and 6.1.1.4'
O O 0.0106 0.0060 'International Tables Vol C Tables 4.2.6.8 and 6.1.1.4'
Na Na 0.0362 0.0249 'International Tables Vol C Tables 4.2.6.8 and 6.1.1.4'
Cl Cl 0.1484 0.1585 'International Tables Vol C Tables 4.2.6.8 and 6.1.1.4'
Cu Cu 0.3201 1.2651 'International Tables Vol C Tables 4.2.6.8 and 6.1.1.4'

loop_
_geom_angle_atom_site_label_1
_geom_angle_atom_site_label_2
_geom_angle_atom_site_label_3
_geom_angle
O3 Cu1 N6 160.98(8)
O3 Cu1 N4 82.71(8)
N6 Cu1 N4 97.27(9)
O3 Cu1 N1 91.24(8)
N6 Cu1 N1 96.45(8)
N4 Cu1 N1 154.14(9)
O3 Cu1 O2 84.57(7)
N6 Cu1 O2 77.64(8)
N4 Cu1 O2 110.87(7)
N1 Cu1 O2 93.44(7)
O3 Cu1 Cu2 48.71(5)
N6 Cu1 Cu2 112.28(6)
N4 Cu1 Cu2 87.62(6)
N1 Cu1 Cu2 107.19(6)
O2 Cu1 Cu2 39.54(4)
O2 Cu2 N3 160.32(8)
O2 Cu2 N5 82.41(8)
N3 Cu2 N5 96.30(8)
O2 Cu2 N2 92.09(8)
N3 Cu2 N2 96.99(8)
N5 Cu2 N2 154.38(9)
O2 Cu2 O3 84.22(7)
N3 Cu2 O3 77.68(8)
N5 Cu2 O3 109.50(7)
N2 Cu2 O3 94.70(7)
O2 Cu2 Cu1 48.68(5)
N3 Cu2 Cu1 111.69(6)
N5 Cu2 Cu1 86.55(6)
N2 Cu2 Cu1 108.53(6)
O3 Cu2 Cu1 39.19(4)
O7 Cl1 O8 110.6(2)
O7 Cl1 O5 109.3(3)
O8 Cl1 O5 105.4(2)
O7 Cl1 O6 111.3(2)
O8 Cl1 O6 111.02(16)
O5 Cl1 O6 108.96(18)
O12 Cl2 O9 109.1(2)
O12 Cl2 O11 109.6(2)
O9 Cl2 O11 107.33(18)
O12 Cl2 O10 110.69(15)
O9 Cl2 O10 110.15(16)
O11 Cl2 O10 109.94(15)
C1 N1 C5 118.0(2)
C1 N1 Cu1 123.64(18)
C5 N1 Cu1 117.58(17)
C10 N2 C6 118.1(2)
C10 N2 Cu2 123.97(19)
C6 N2 Cu2 117.32(17)
C11 N3 C15 118.6(2)
C11 N3 Cu2 125.09(19)
C15 N3 Cu2 115.90(16)
C21 N4 C17 119.2(2)
C21 N4 Cu1 127.41(19)
C17 N4 Cu1 113.06(16)
C22 N5 C26 118.6(2)
C22 N5 Cu2 128.24(18)
C26 N5 Cu2 112.97(16)
C32 N6 C28 118.7(2)
C32 N6 Cu1 125.03(18)
C28 N6 Cu1 116.01(16)
C27 O1 H1A 109.5
C27 O2 Cu2 116.00(14)
C27 O2 Cu1 103.08(13)
Cu2 O2 Cu1 91.77(7)
C16 O3 Cu1 116.75(15)
C16 O3 Cu2 103.70(14)
Cu1 O3 Cu2 92.10(7)
C16 O4 H3A 109.5
N1 C1 C2 122.8(2)
N1 C1 H11A 118.6
C2 C1 H11A 118.6
C3 C2 C1 118.8(3)
C3 C2 H10A 120.6
C1 C2 H10A 120.6
C4 C3 C2 118.8(2)
C4 C3 H28A 120.6
C2 C3 H28A 120.6
C3 C4 C5 119.1(3)
C3 C4 H29A 120.5
C5 C4 H29A 120.5
N1 C5 C4 122.6(3)
N1 C5 H12A 118.7
C4 C5 H12A 118.7
N2 C6 C7 122.5(3)
N2 C6 H14A 118.7
C7 C6 H14A 118.7
C8 C7 C6 118.9(3)
C8 C7 H13A 120.5
C6 C7 H13A 120.5
C9 C8 C7 118.9(3)
C9 C8 H16A 120.6
C7 C8 H16A 120.6
C8 C9 C10 119.3(3)
C8 C9 H17A 120.4
C10 C9 H17A 120.4
N2 C10 C9 122.2(3)
N2 C10 H15A 118.9
C9 C10 H15A 118.9
N3 C11 C12 122.3(3)
N3 C11 H9A 118.9
C12 C11 H9A 118.9
C11 C12 C13 119.2(2)
C11 C12 H31A 120.4
C13 C12 H31A 120.4
C12 C13 C14 118.9(3)
C12 C13 H8A 120.5
C14 C13 H8A 120.5
C15 C14 C13 119.3(3)
C15 C14 H7A 120.4
C13 C14 H7A 120.4
N3 C15 C14 121.7(2)
N3 C15 C16 115.5(2)
C14 C15 C16 122.7(2)
O3 C16 O4 112.5(2)
O3 C16 C15 109.9(2)
O4 C16 C15 104.9(2)
O3 C16 C17 109.5(2)
O4 C16 C17 108.9(2)
C15 C16 C17 111.1(2)
N4 C17 C18 121.8(2)
N4 C17 C16 114.5(2)
C18 C17 C16 123.7(2)
C17 C18 C19 118.8(2)
C17 C18 H2A 120.6
C19 C18 H2A 120.6
C20 C19 C18 119.4(2)
C20 C19 H32A 120.3
C18 C19 H32A 120.3
C21 C20 C19 118.8(2)
C21 C20 H4A 120.6
C19 C20 H4A 120.6
N4 C21 C20 122.0(3)
N4 C21 H3B 119.0
C20 C21 H3B 119.0
N5 C22 C23 122.4(2)
N5 C22 H26A 118.8
C23 C22 H26A 118.8
C24 C23 C22 118.7(2)
C24 C23 H30A 120.6
C22 C23 H30A 120.6
C23 C24 C25 119.3(2)
C23 C24 H27A 120.3
C25 C24 H27A 120.3
C24 C25 C26 118.8(2)
C24 C25 H25A 120.6
C26 C25 H25A 120.6
N5 C26 C25 122.0(2)
N5 C26 C27 114.7(2)
C25 C26 C27 123.2(2)
O2 C27 O1 113.01(19)
O2 C27 C26 110.1(2)
O1 C27 C26 107.54(19)
O2 C27 C28 109.19(19)
O1 C27 C28 105.80(19)
C26 C27 C28 111.12(19)
N6 C28 C29 121.8(2)
N6 C28 C27 115.3(2)
C29 C28 C27 122.9(2)
C28 C29 C30 119.0(3)
C28 C29 H20A 120.5
C30 C29 H20A 120.5
C31 C30 C29 119.2(3)
C31 C30 H22A 120.4
C29 C30 H22A 120.4
C30 C31 C32 119.3(2)
C30 C31 H21A 120.4
C32 C31 H21A 120.4
N6 C32 C31 122.0(3)
N6 C32 H18A 119.0
C31 C32 H18A 119.0

loop_
_geom_bond_atom_site_label_1
_geom_bond_atom_site_label_2
_geom_bond_distance
Cu1 O3 1.9208(17)
Cu1 N6 2.002(2)
Cu1 N4 2.007(2)
Cu1 N1 2.034(2)
Cu1 O2 2.2824(18)
Cu1 Cu2 3.0375(4)
Cu2 O2 1.9348(17)
Cu2 N3 2.014(2)
Cu2 N5 2.018(2)
Cu2 N2 2.028(2)
Cu2 O3 2.2837(18)
Cl1 O7 1.386(3)
Cl1 O8 1.416(2)
Cl1 O5 1.421(3)
Cl1 O6 1.428(2)
Cl2 O12 1.415(2)
Cl2 O9 1.419(2)
Cl2 O11 1.439(2)
Cl2 O10 1.442(2)
N1 C1 1.341(3)
N1 C5 1.341(3)
N2 C10 1.341(3)
N2 C6 1.343(3)
N3 C11 1.350(3)
N3 C15 1.351(3)
N4 C21 1.345(3)
N4 C17 1.346(3)
N5 C22 1.342(3)
N5 C26 1.344(3)
N6 C32 1.349(3)
N6 C28 1.353(3)
O1 C27 1.420(3)
O1 H1A 0.8200
O2 C27 1.377(3)
O3 C16 1.372(3)
O4 C16 1.423(3)
O4 H3A 0.8200
C1 C2 1.385(4)
C1 H11A 0.9300
C2 C3 1.383(4)
C2 H10A 0.9300
C3 C4 1.382(4)
C3 H28A 0.9300
C4 C5 1.383(4)
C4 H29A 0.9300
C5 H12A 0.9300
C6 C7 1.381(4)
C6 H14A 0.9300
C7 C8 1.378(4)
C7 H13A 0.9300
C8 C9 1.377(4)
C8 H16A 0.9300
C9 C10 1.382(4)
C9 H17A 0.9300
C10 H15A 0.9300
C11 C12 1.379(4)
C11 H9A 0.9300
C12 C13 1.381(4)
C12 H31A 0.9300
C13 C14 1.388(4)
C13 H8A 0.9300
C14 C15 1.384(4)
C14 H7A 0.9300
C15 C16 1.528(3)
C16 C17 1.547(3)
C17 C18 1.383(3)
C18 C19 1.391(4)
C18 H2A 0.9300
C19 C20 1.383(4)
C19 H32A 0.9300
C20 C21 1.382(4)
C20 H4A 0.9300
C21 H3B 0.9300
C22 C23 1.386(4)
C22 H26A 0.9300
C23 C24 1.378(4)
C23 H30A 0.9300
C24 C25 1.385(4)
C24 H27A 0.9300
C25 C26 1.387(3)
C25 H25A 0.9300
C26 C27 1.533(3)
C27 C28 1.534(3)
C28 C29 1.382(4)
C29 C30 1.391(4)
C29 H20A 0.9300
C30 C31 1.376(4)
C30 H22A 0.9300
C31 C32 1.381(4)
C31 H21A 0.9300
C32 H18A 0.9300

loop_
_geom_hbond_atom_site_label_D
_geom_hbond_atom_site_label_H
_geom_hbond_atom_site_label_A
_geom_hbond_site_symmetry_A
_geom_hbond_distance_DH
_geom_hbond_distance_HA
_geom_hbond_distance_DA
_geom_hbond_angle_DHA
_geom_hbond_publ_flag
O1 H1A O5 1_455 0.82 2.26 3.060(5) 165 n
O4 H3A O11 . 0.82 1.99 2.790(3) 166 n
